data_7159472
loop_
_publ_author_name
'Dasi, Rajesh'
'Villinger, Alexander'
'Brasholz, Malte'

_publ_section_title
;
 Visible light-induced iridium(III)-sensitized [2 + 2] and [3 + 2]
 photocycloadditions of 2-cyanochromone with alkenes.
;
_journal_issue 30
_journal_name_full 'Organic &amp; biomolecular chemistry'
_journal_page_first 6103
_journal_page_last 6106
_journal_paper_doi 10.1039/d3ob00862b
_journal_volume 21
_journal_year 2023
_chemical_formula_moiety 'C14 H10 N2 O2'
_chemical_formula_sum 'C14 H10 N2 O2'
_chemical_formula_weight 238.24
_space_group_crystal_system monoclinic
_space_group_IT_number 14
_space_group_name_Hall '-P 2yn'
_space_group_name_H-M_alt 'P 1 21/n 1'
_atom_sites_solution_hydrogens geom
_audit_creation_method SHELXL-2014/7
_audit_update_record
;
2023-03-21 deposited with the CCDC.	2023-07-11 downloaded from the CCDC.
;
_cell_angle_alpha 90
_cell_angle_beta 100.081(5)
_cell_angle_gamma 90
_cell_formula_units_Z 4
_cell_length_a 10.2547(13)
_cell_length_b 6.2786(8)
_cell_length_c 18.091(3)
_cell_measurement_reflns_used 8331
_cell_measurement_temperature 123(2)
_cell_measurement_theta_max 27.63
_cell_measurement_theta_min 2.29
_cell_volume 1146.8(3)
_computing_cell_refinement 'Bruker Apex V7.51A'
_computing_data_collection 'Bruker Apex V7.51A'
_computing_data_reduction 'Bruker SAINT'
_computing_molecular_graphics 'ORTEP-3v2.01 (Farrugia, 2012)'
_computing_publication_material 'SHELXL-2014/7 (Sheldrick, 2015)'
_computing_structure_refinement 'SHELXL-2014/7 (Sheldrick, 2015)'
_computing_structure_solution 'Bruker SHELXTL'
_diffrn_ambient_temperature 123(2)
_diffrn_detector_area_resol_mean 10.4167
_diffrn_measured_fraction_theta_full 0.997
_diffrn_measured_fraction_theta_max 0.998
_diffrn_measurement_device_type 'Bruker D8 QUEST diffractometer'
_diffrn_measurement_method 'phi and omega scans'
_diffrn_radiation_type MoK\a
_diffrn_radiation_wavelength 0.71073
_diffrn_reflns_av_R_equivalents 0.0515
_diffrn_reflns_av_unetI/netI 0.0280
_diffrn_reflns_Laue_measured_fraction_full 0.997
_diffrn_reflns_Laue_measured_fraction_max 0.998
_diffrn_reflns_limit_h_max 13
_diffrn_reflns_limit_h_min -13
_diffrn_reflns_limit_k_max 8
_diffrn_reflns_limit_k_min -8
_diffrn_reflns_limit_l_max 24
_diffrn_reflns_limit_l_min -24
_diffrn_reflns_number 35365
_diffrn_reflns_point_group_measured_fraction_full 0.997
_diffrn_reflns_point_group_measured_fraction_max 0.998
_diffrn_reflns_theta_full 25.242
_diffrn_reflns_theta_max 28.997
_diffrn_reflns_theta_min 2.287
_diffrn_source 'microfocus sealed tube'
_exptl_absorpt_coefficient_mu 0.095
_exptl_absorpt_correction_T_max 0.7462
_exptl_absorpt_correction_T_min 0.6854
_exptl_absorpt_correction_type multi-scan
_exptl_absorpt_process_details '(SADABS-2016/2; Sheldrick, 2015)'
_exptl_crystal_colour colourless
_exptl_crystal_density_diffrn 1.380
_exptl_crystal_description block
_exptl_crystal_F_000 496
_exptl_crystal_size_max 0.190
_exptl_crystal_size_mid 0.170
_exptl_crystal_size_min 0.090
_refine_diff_density_max 0.283
_refine_diff_density_min -0.181
_refine_diff_density_rms 0.040
_refine_ls_extinction_method none
_refine_ls_goodness_of_fit_ref 1.036
_refine_ls_hydrogen_treatment constr
_refine_ls_matrix_type full
_refine_ls_number_parameters 225
_refine_ls_number_reflns 3037
_refine_ls_number_restraints 129
_refine_ls_restrained_S_all 1.042
_refine_ls_R_factor_all 0.0553
_refine_ls_R_factor_gt 0.0458
_refine_ls_shift/su_max 0.000
_refine_ls_shift/su_mean 0.000
_refine_ls_structure_factor_coef Fsqd
_refine_ls_weighting_details 'w=1/[\s^2^(Fo^2^)+(0.0522P)^2^+0.4118P] where P=(Fo^2^+2Fc^2^)/3'
_refine_ls_weighting_scheme calc
_refine_ls_wR_factor_gt 0.1124
_refine_ls_wR_factor_ref 0.1202
_reflns_Friedel_coverage 0.000
_reflns_number_gt 2544
_reflns_number_total 3037
_reflns_threshold_expression 'I > 2\s(I)'
_cod_data_source_file d3ob00862b2.cif
_cod_data_source_block av_rd242lf1b
_cod_depositor_comments 'Adding full bibliography for 7159468--7159472.cif.'
_cod_original_sg_symbol_H-M 'P 21/n'
_cod_database_code 7159472
_shelx_shelxl_version_number 2014/7
_shelx_space_group_comment
;
The symmetry employed for this shelxl refinement is uniquely defined
by the following loop, which should always be used as a source of
symmetry information in preference to the above space-group names.
They are only intended as comments.
;
_shelx_estimated_absorpt_t_min 0.982
_shelx_estimated_absorpt_t_max 0.992

loop_
_space_group_symop_operation_xyz
'x, y, z'
'-x+1/2, y+1/2, -z+1/2'
'-x, -y, -z'
'x-1/2, -y-1/2, z-1/2'

loop_
_atom_site_label
_atom_site_type_symbol
_atom_site_fract_x
_atom_site_fract_y
_atom_site_fract_z
_atom_site_U_iso_or_equiv
_atom_site_adp_type
_atom_site_occupancy
_atom_site_site_symmetry_order
_atom_site_calc_flag
_atom_site_refinement_flags_posn
_atom_site_refinement_flags_adp
_atom_site_refinement_flags_occupancy
_atom_site_disorder_assembly
_atom_site_disorder_group
O1A O 0.6091(2) 0.6566(3) 0.38808(12) 0.0264(4) Uani 0.782(2) 1 d D U P A 1
C1A C 0.71386(13) 0.5097(2) 0.40804(8) 0.0237(3) Uani 0.782(2) 1 d D . P A 1
C12A C 0.82580(15) 0.6343(3) 0.44914(11) 0.0265(3) Uani 0.782(2) 1 d D . P A 1
N1A N 0.9053(5) 0.7347(8) 0.4860(3) 0.0532(14) Uani 0.782(2) 1 d D . P A 1
C2A C 0.68338(13) 0.3057(2) 0.45404(8) 0.0251(3) Uani 0.782(2) 1 d D . P A 1
C13A C 0.53947(18) 0.2716(3) 0.44363(10) 0.0269(4) Uani 0.782(2) 1 d D . P A 1
N2A N 0.4282(3) 0.2455(7) 0.4370(2) 0.0399(7) Uani 0.782(2) 1 d D . P A 1
C14A C 0.74467(19) 0.2904(3) 0.53682(11) 0.0317(4) Uani 0.782(2) 1 d D . P A 1
H14A H 0.7281 0.1485 0.5557 0.048 Uiso 0.782(2) 1 calc R U P A 1
H14B H 0.7050 0.3984 0.5652 0.048 Uiso 0.782(2) 1 calc R U P A 1
H14C H 0.8404 0.3146 0.5429 0.048 Uiso 0.782(2) 1 calc R U P A 1
C3A C 0.74979(16) 0.1676(2) 0.39923(9) 0.0316(4) Uani 0.782(2) 1 d D . P A 1
H3A H 0.8384 0.1132 0.4219 0.038 Uiso 0.782(2) 1 calc R U P A 1
H3B H 0.6927 0.0507 0.3753 0.038 Uiso 0.782(2) 1 calc R U P A 1
C4A C 0.75474(14) 0.3614(2) 0.34735(8) 0.0251(3) Uani 0.782(2) 1 d D . P A 1
H4A H 0.8462 0.3915 0.3380 0.030 Uiso 0.782(2) 1 calc R U P A 1
C5A C 0.6526(3) 0.3442(6) 0.27410(15) 0.0385(8) Uani 0.782(2) 1 d D . P A 1
O2A O 0.6746(4) 0.2216(6) 0.22655(18) 0.0585(10) Uani 0.782(2) 1 d D . P A 1
C6A C 0.5479(2) 0.5063(4) 0.26197(16) 0.0275(6) Uani 0.782(2) 1 d D . P A 1
C7A C 0.4660(3) 0.5229(5) 0.19159(17) 0.0350(7) Uani 0.782(2) 1 d D . P A 1
H7A H 0.4756 0.4243 0.1531 0.042 Uiso 0.782(2) 1 calc R U P A 1
C8A C 0.3722(4) 0.6801(8) 0.1778(2) 0.0464(11) Uani 0.782(2) 1 d D . P A 1
H8A H 0.3174 0.6907 0.1298 0.056 Uiso 0.782(2) 1 calc R U P A 1
C9A C 0.3575(3) 0.8245(6) 0.2344(2) 0.0402(10) Uani 0.782(2) 1 d D . P A 1
H9A H 0.2930 0.9341 0.2244 0.048 Uiso 0.782(2) 1 calc R U P A 1
C10A C 0.4356(4) 0.8104(6) 0.30465(18) 0.0285(7) Uani 0.782(2) 1 d D . P A 1
H10A H 0.4244 0.9076 0.3433 0.034 Uiso 0.782(2) 1 calc R U P A 1
C11A C 0.5309(3) 0.6508(5) 0.31764(14) 0.0236(6) Uani 0.782(2) 1 d D . P A 1
O1B O 0.5964(11) 0.6260(11) 0.3807(5) 0.0293(18) Uiso 0.218(2) 1 d D U P A 2
C1B C 0.6264(4) 0.4115(7) 0.4028(2) 0.0203(10) Uiso 0.218(2) 1 d D U P A 2
C12B C 0.5118(6) 0.3276(10) 0.4333(4) 0.0199(14) Uiso 0.218(2) 1 d D U P A 2
N1B N 0.4250(14) 0.241(3) 0.4522(9) 0.037(3) Uiso 0.218(2) 1 d D U P A 2
C2B C 0.7658(4) 0.3935(7) 0.4536(2) 0.0224(10) Uiso 0.218(2) 1 d D U P A 2
C13B C 0.8291(6) 0.6002(9) 0.4768(4) 0.0222(14) Uiso 0.218(2) 1 d D U P A 2
N2B N 0.9139(12) 0.725(2) 0.4808(8) 0.0179(18) Uiso 0.218(2) 1 d D U P A 2
C14B C 0.7684(9) 0.2422(12) 0.5198(4) 0.035(2) Uiso 0.218(2) 1 d D U P A 2
H14D H 0.7256 0.1077 0.5020 0.053 Uiso 0.218(2) 1 calc R U P A 2
H14E H 0.8604 0.2148 0.5433 0.053 Uiso 0.218(2) 1 calc R U P A 2
H14F H 0.7209 0.3069 0.5566 0.053 Uiso 0.218(2) 1 calc R U P A 2
C3B C 0.8189(5) 0.2912(8) 0.3855(3) 0.0241(11) Uiso 0.218(2) 1 d D U P A 2
H3C H 0.8716 0.3903 0.3600 0.029 Uiso 0.218(2) 1 calc R U P A 2
H3D H 0.8667 0.1553 0.3978 0.029 Uiso 0.218(2) 1 calc R U P A 2
C4B C 0.6749(4) 0.2627(7) 0.3444(2) 0.0230(11) Uiso 0.218(2) 1 d D U P A 2
H4B H 0.6411 0.1133 0.3444 0.028 Uiso 0.218(2) 1 calc R U P A 2
C5B C 0.6589(9) 0.3655(15) 0.2656(4) 0.020(2) Uiso 0.218(2) 1 d D U P A 2
O2B O 0.6785(14) 0.2490(17) 0.2152(6) 0.0314(17) Uiso 0.218(2) 1 d D U P A 2
C6B C 0.5489(8) 0.5216(13) 0.2510(5) 0.025(2) Uiso 0.218(2) 1 d DG U P A 2
C7B C 0.4676(10) 0.5383(15) 0.1812(5) 0.027(2) Uiso 0.218(2) 1 d DG U P A 2
H7B H 0.4816 0.4480 0.1412 0.033 Uiso 0.218(2) 1 calc R U P A 2
C8B C 0.3657(10) 0.6873(18) 0.1700(5) 0.022(2) Uiso 0.218(2) 1 d DG U P A 2
H8B H 0.3101 0.6987 0.1223 0.027 Uiso 0.218(2) 1 calc R U P A 2
C9B C 0.3452(10) 0.8195(17) 0.2285(6) 0.026(3) Uiso 0.218(2) 1 d DG U P A 2
H9B H 0.2756 0.9213 0.2208 0.031 Uiso 0.218(2) 1 calc R U P A 2
C10B C 0.4266(14) 0.803(2) 0.2983(5) 0.029(2) Uiso 0.218(2) 1 d DG U P A 2
H10B H 0.4126 0.8932 0.3383 0.035 Uiso 0.218(2) 1 calc R U P A 2
C11B C 0.5284(13) 0.654(2) 0.3095(4) 0.029(2) Uiso 0.218(2) 1 d DG U P A 2

loop_
_atom_site_aniso_label
_atom_site_aniso_U_11
_atom_site_aniso_U_22
_atom_site_aniso_U_33
_atom_site_aniso_U_23
_atom_site_aniso_U_13
_atom_site_aniso_U_12
O1A 0.0235(7) 0.0276(7) 0.0261(8) 0.0024(6) -0.0013(5) 0.0054(7)
C1A 0.0188(6) 0.0254(7) 0.0258(7) 0.0009(5) 0.0008(5) 0.0008(5)
C12A 0.0248(7) 0.0280(8) 0.0263(9) 0.0033(7) 0.0038(6) -0.0005(6)
N1A 0.0462(18) 0.0445(16) 0.061(2) 0.0049(11) -0.0124(12) -0.0138(12)
C2A 0.0199(6) 0.0244(7) 0.0311(8) 0.0017(6) 0.0048(5) -0.0013(5)
C13A 0.0257(8) 0.0273(9) 0.0273(8) -0.0009(7) 0.0037(6) -0.0003(7)
N2A 0.0242(10) 0.0491(13) 0.044(2) 0.0002(14) 0.0011(10) -0.0089(6)
C14A 0.0256(8) 0.0346(9) 0.0325(9) 0.0107(8) -0.0017(7) -0.0023(7)
C3A 0.0309(8) 0.0250(7) 0.0415(9) 0.0017(6) 0.0134(6) 0.0024(6)
C4A 0.0202(6) 0.0269(7) 0.0285(7) -0.0008(6) 0.0048(5) 0.0020(5)
C5A 0.0386(12) 0.0435(14) 0.0374(12) 0.0023(9) 0.0179(9) 0.0086(9)
O2A 0.0452(11) 0.075(2) 0.0494(16) -0.0310(15) -0.0078(11) 0.0258(12)
C6A 0.0235(9) 0.0307(10) 0.0299(11) 0.0040(7) 0.0090(7) -0.0023(6)
C7A 0.0261(10) 0.0450(13) 0.0335(11) -0.0075(10) 0.0038(8) -0.0060(7)
C8A 0.0306(12) 0.0636(19) 0.0383(14) -0.0022(11) -0.0123(9) -0.0013(8)
C9A 0.0257(11) 0.0421(13) 0.0476(16) 0.0010(9) -0.0085(9) 0.0056(8)
C10A 0.0252(10) 0.0256(9) 0.0331(11) 0.0006(7) 0.0010(7) 0.0010(7)
C11A 0.0204(8) 0.0253(9) 0.0251(9) 0.0061(7) 0.0046(6) -0.0018(5)

loop_
_atom_type_symbol
_atom_type_description
_atom_type_scat_dispersion_real
_atom_type_scat_dispersion_imag
_atom_type_scat_source
C C 0.0033 0.0016 'International Tables Vol C Tables 4.2.6.8 and 6.1.1.4'
H H 0.0000 0.0000 'International Tables Vol C Tables 4.2.6.8 and 6.1.1.4'
N N 0.0061 0.0033 'International Tables Vol C Tables 4.2.6.8 and 6.1.1.4'
O O 0.0106 0.0060 'International Tables Vol C Tables 4.2.6.8 and 6.1.1.4'

loop_
_geom_angle_atom_site_label_1
_geom_angle_atom_site_label_2
_geom_angle_atom_site_label_3
_geom_angle
_geom_angle_site_symmetry_1
_geom_angle_site_symmetry_3
_geom_angle_publ_flag
C11A O1A C1A 120.70(19) . . ?
O1A C1A C12A 105.76(15) . . ?
O1A C1A C4A 119.86(14) . . ?
C12A C1A C4A 113.04(12) . . ?
O1A C1A C2A 116.72(15) . . ?
C12A C1A C2A 111.72(13) . . ?
C4A C1A C2A 89.38(11) . . ?
N1A C12A C1A 173.6(3) . . ?
C13A C2A C14A 110.43(14) . . ?
C13A C2A C3A 112.17(13) . . ?
C14A C2A C3A 116.05(14) . . ?
C13A C2A C1A 109.62(13) . . ?
C14A C2A C1A 118.76(12) . . ?
C3A C2A C1A 88.14(11) . . ?
N2A C13A C2A 178.7(3) . . ?
C2A C14A H14A 109.5 . . ?
C2A C14A H14B 109.5 . . ?
H14A C14A H14B 109.5 . . ?
C2A C14A H14C 109.5 . . ?
H14A C14A H14C 109.5 . . ?
H14B C14A H14C 109.5 . . ?
C4A C3A C2A 90.73(11) . . ?
C4A C3A H3A 113.5 . . ?
C2A C3A H3A 113.5 . . ?
C4A C3A H3B 113.5 . . ?
C2A C3A H3B 113.5 . . ?
H3A C3A H3B 110.8 . . ?
C5A C4A C3A 112.20(18) . . ?
C5A C4A C1A 115.02(14) . . ?
C3A C4A C1A 90.06(11) . . ?
C5A C4A H4A 112.6 . . ?
C3A C4A H4A 112.6 . . ?
C1A C4A H4A 112.6 . . ?
O2A C5A C6A 124.0(3) . . ?
O2A C5A C4A 118.3(3) . . ?
C6A C5A C4A 116.7(2) . . ?
C11A C6A C7A 118.60(15) . . ?
C11A C6A C5A 121.7(2) . . ?
C7A C6A C5A 119.6(2) . . ?
C8A C7A C6A 120.63(18) . . ?
C8A C7A H7A 119.7 . . ?
C6A C7A H7A 119.7 . . ?
C7A C8A C9A 119.8(2) . . ?
C7A C8A H8A 120.1 . . ?
C9A C8A H8A 120.1 . . ?
C10A C9A C8A 120.92(18) . . ?
C10A C9A H9A 119.5 . . ?
C8A C9A H9A 119.5 . . ?
C9A C10A C11A 118.59(17) . . ?
C9A C10A H10A 120.7 . . ?
C11A C10A H10A 120.7 . . ?
O1A C11A C6A 124.00(19) . . ?
O1A C11A C10A 114.5(2) . . ?
C6A C11A C10A 121.47(17) . . ?
C11B O1B C1B 115.9(7) . . ?
O1B C1B C12B 107.2(6) . . ?
O1B C1B C4B 117.1(5) . . ?
C12B C1B C4B 114.1(4) . . ?
O1B C1B C2B 111.4(5) . . ?
C12B C1B C2B 117.4(4) . . ?
C4B C1B C2B 89.3(3) . . ?
N1B C12B C1B 171.8(11) . . ?
C13B C2B C14B 112.1(5) . . ?
C13B C2B C1B 114.5(4) . . ?
C14B C2B C1B 113.3(5) . . ?
C13B C2B C3B 112.8(4) . . ?
C14B C2B C3B 113.6(4) . . ?
C1B C2B C3B 88.6(3) . . ?
N2B C13B C2B 153.5(9) . . ?
C2B C14B H14D 109.5 . . ?
C2B C14B H14E 109.5 . . ?
H14D C14B H14E 109.5 . . ?
C2B C14B H14F 109.5 . . ?
H14D C14B H14F 109.5 . . ?
H14E C14B H14F 109.5 . . ?
C4B C3B C2B 89.5(3) . . ?
C4B C3B H3C 113.7 . . ?
C2B C3B H3C 113.7 . . ?
C4B C3B H3D 113.7 . . ?
C2B C3B H3D 113.7 . . ?
H3C C3B H3D 111.0 . . ?
C3B C4B C5B 109.5(5) . . ?
C3B C4B C1B 89.8(3) . . ?
C5B C4B C1B 112.4(5) . . ?
C3B C4B H4B 114.3 . . ?
C5B C4B H4B 114.3 . . ?
C1B C4B H4B 114.3 . . ?
O2B C5B C6B 119.1(8) . . ?
O2B C5B C4B 115.9(7) . . ?
C6B C5B C4B 113.2(5) . . ?
C7B C6B C11B 120.0 . . ?
C7B C6B C5B 121.9(5) . . ?
C11B C6B C5B 118.1(5) . . ?
C8B C7B C6B 120.0 . . ?
C8B C7B H7B 120.0 . . ?
C6B C7B H7B 120.0 . . ?
C7B C8B C9B 120.0 . . ?
C7B C8B H8B 120.0 . . ?
C9B C8B H8B 120.0 . . ?
C8B C9B C10B 120.0 . . ?
C8B C9B H9B 120.0 . . ?
C10B C9B H9B 120.0 . . ?
C11B C10B C9B 120.0 . . ?
C11B C10B H10B 120.0 . . ?
C9B C10B H10B 120.0 . . ?
O1B C11B C10B 118.1(6) . . ?
O1B C11B C6B 121.5(6) . . ?
C10B C11B C6B 120.0 . . ?

loop_
_geom_bond_atom_site_label_1
_geom_bond_atom_site_label_2
_geom_bond_distance
_geom_bond_site_symmetry_2
_geom_bond_publ_flag
O1A C11A 1.382(2) . ?
O1A C1A 1.414(2) . ?
C1A C12A 1.478(2) . ?
C1A C4A 1.552(2) . ?
C1A C2A 1.588(2) . ?
C12A N1A 1.147(5) . ?
C2A C13A 1.470(2) . ?
C2A C14A 1.522(2) . ?
C2A C3A 1.561(2) . ?
C13A N2A 1.138(3) . ?
C14A H14A 0.9800 . ?
C14A H14B 0.9800 . ?
C14A H14C 0.9800 . ?
C3A C4A 1.543(2) . ?
C3A H3A 0.9900 . ?
C3A H3B 0.9900 . ?
C4A C5A 1.542(3) . ?
C4A H4A 1.0000 . ?
C5A O2A 1.204(3) . ?
C5A C6A 1.468(3) . ?
C6A C11A 1.389(2) . ?
C6A C7A 1.401(3) . ?
C7A C8A 1.370(3) . ?
C7A H7A 0.9500 . ?
C8A C9A 1.396(3) . ?
C8A H8A 0.9500 . ?
C9A C10A 1.381(3) . ?
C9A H9A 0.9500 . ?
C10A C11A 1.391(2) . ?
C10A H10A 0.9500 . ?
O1B C11B 1.363(7) . ?
O1B C1B 1.423(7) . ?
C1B C12B 1.480(6) . ?
C1B C4B 1.556(5) . ?
C1B C2B 1.562(5) . ?
C12B N1B 1.146(9) . ?
C2B C13B 1.479(6) . ?
C2B C14B 1.526(7) . ?
C2B C3B 1.569(6) . ?
C13B N2B 1.164(9) . ?
C14B H14D 0.9800 . ?
C14B H14E 0.9800 . ?
C14B H14F 0.9800 . ?
C3B C4B 1.544(6) . ?
C3B H3C 0.9900 . ?
C3B H3D 0.9900 . ?
C4B C5B 1.547(7) . ?
C4B H4B 1.0000 . ?
C5B O2B 1.213(7) . ?
C5B C6B 1.483(6) . ?
C6B C7B 1.3900 . ?
C6B C11B 1.3900 . ?
C7B C8B 1.3900 . ?
C7B H7B 0.9500 . ?
C8B C9B 1.3900 . ?
C8B H8B 0.9500 . ?
C9B C10B 1.3900 . ?
C9B H9B 0.9500 . ?
C10B C11B 1.3900 . ?
C10B H10B 0.9500 . ?

loop_
_geom_torsion_atom_site_label_1
_geom_torsion_atom_site_label_2
_geom_torsion_atom_site_label_3
_geom_torsion_atom_site_label_4
_geom_torsion
_geom_torsion_site_symmetry_1
_geom_torsion_site_symmetry_2
_geom_torsion_site_symmetry_3
_geom_torsion_site_symmetry_4
_geom_torsion_publ_flag
C11A O1A C1A C12A 137.9(3) . . . . ?
C11A O1A C1A C4A 8.7(4) . . . . ?
C11A O1A C1A C2A -97.2(3) . . . . ?
O1A C1A C2A C13A 20.31(19) . . . . ?
C12A C1A C2A C13A 142.17(14) . . . . ?
C4A C1A C2A C13A -103.19(13) . . . . ?
O1A C1A C2A C14A -107.88(19) . . . . ?
C12A C1A C2A C14A 14.0(2) . . . . ?
C4A C1A C2A C14A 128.62(15) . . . . ?
O1A C1A C2A C3A 133.22(15) . . . . ?
C12A C1A C2A C3A -104.92(13) . . . . ?
C4A C1A C2A C3A 9.72(10) . . . . ?
C13A C2A C3A C4A 100.67(15) . . . . ?
C14A C2A C3A C4A -131.11(13) . . . . ?
C1A C2A C3A C4A -9.78(10) . . . . ?
C2A C3A C4A C5A -107.20(16) . . . . ?
C2A C3A C4A C1A 10.00(11) . . . . ?
O1A C1A C4A C5A -16.0(3) . . . . ?
C12A C1A C4A C5A -141.7(2) . . . . ?
C2A C1A C4A C5A 104.85(19) . . . . ?
O1A C1A C4A C3A -130.64(17) . . . . ?
C12A C1A C4A C3A 103.60(15) . . . . ?
C2A C1A C4A C3A -9.83(10) . . . . ?
C3A C4A C5A O2A -74.4(3) . . . . ?
C1A C4A C5A O2A -175.5(3) . . . . ?
C3A C4A C5A C6A 116.3(2) . . . . ?
C1A C4A C5A C6A 15.3(3) . . . . ?
O2A C5A C6A C11A -176.8(3) . . . . ?
C4A C5A C6A C11A -8.2(4) . . . . ?
O2A C5A C6A C7A 0.5(4) . . . . ?
C4A C5A C6A C7A 169.0(3) . . . . ?
C11A C6A C7A C8A 0.8(3) . . . . ?
C5A C6A C7A C8A -176.6(2) . . . . ?
C6A C7A C8A C9A -0.3(4) . . . . ?
C7A C8A C9A C10A -0.6(3) . . . . ?
C8A C9A C10A C11A 1.0(3) . . . . ?
C1A O1A C11A C6A -0.4(4) . . . . ?
C1A O1A C11A C10A -177.3(2) . . . . ?
C7A C6A C11A O1A -177.0(4) . . . . ?
C5A C6A C11A O1A 0.2(4) . . . . ?
C7A C6A C11A C10A -0.4(3) . . . . ?
C5A C6A C11A C10A 176.9(2) . . . . ?
C9A C10A C11A O1A 176.5(3) . . . . ?
C9A C10A C11A C6A -0.5(2) . . . . ?
C11B O1B C1B C12B -87.4(11) . . . . ?
C11B O1B C1B C4B 42.3(12) . . . . ?
C11B O1B C1B C2B 143.0(9) . . . . ?
O1B C1B C2B C13B 8.1(7) . . . . ?
C12B C1B C2B C13B -115.9(5) . . . . ?
C4B C1B C2B C13B 127.1(4) . . . . ?
O1B C1B C2B C14B 138.4(6) . . . . ?
C12B C1B C2B C14B 14.4(6) . . . . ?
C4B C1B C2B C14B -102.6(5) . . . . ?
O1B C1B C2B C3B -106.4(6) . . . . ?
C12B C1B C2B C3B 129.6(5) . . . . ?
C4B C1B C2B C3B 12.6(3) . . . . ?
C14B C2B C13B N2B 108(2) . . . . ?
C1B C2B C13B N2B -122(2) . . . . ?
C3B C2B C13B N2B -22(2) . . . . ?
C13B C2B C3B C4B -128.8(4) . . . . ?
C14B C2B C3B C4B 102.2(5) . . . . ?
C1B C2B C3B C4B -12.7(3) . . . . ?
C2B C3B C4B C5B 126.5(5) . . . . ?
C2B C3B C4B C1B 12.8(3) . . . . ?
O1B C1B C4B C3B 101.0(6) . . . . ?
C12B C1B C4B C3B -132.7(4) . . . . ?
C2B C1B C4B C3B -12.8(3) . . . . ?
O1B C1B C4B C5B -10.1(8) . . . . ?
C12B C1B C4B C5B 116.3(6) . . . . ?
C2B C1B C4B C5B -123.9(5) . . . . ?
C3B C4B C5B O2B 91.1(9) . . . . ?
C1B C4B C5B O2B -170.8(8) . . . . ?
C3B C4B C5B C6B -126.2(5) . . . . ?
C1B C4B C5B C6B -28.1(7) . . . . ?
O2B C5B C6B C7B 0.0(3) . . . . ?
C4B C5B C6B C7B -141.4(8) . . . . ?
O2B C5B C6B C11B -179.9(3) . . . . ?
C4B C5B C6B C11B 38.7(9) . . . . ?
C11B C6B C7B C8B 0.0 . . . . ?
C5B C6B C7B C8B -179.9(2) . . . . ?
C6B C7B C8B C9B 0.0 . . . . ?
C7B C8B C9B C10B 0.0 . . . . ?
C8B C9B C10B C11B 0.0 . . . . ?
C1B O1B C11B C10B 138.3(7) . . . . ?
C1B O1B C11B C6B -34.4(16) . . . . ?
C9B C10B C11B O1B -172.8(14) . . . . ?
C9B C10B C11B C6B 0.0 . . . . ?
C7B C6B C11B O1B 172.5(14) . . . . ?
C5B C6B C11B O1B -7.6(14) . . . . ?
C7B C6B C11B C10B 0.0 . . . . ?
C5B C6B C11B C10B 179.9(2) . . . . ?
